data_4308625
loop_
_publ_author_name
'Bin Zhao'
'Long Yi'
'Yan Dai'
'Xiao-Yan Chen'
'Peng Cheng'
'Dai-Zheng Liao'
'Shi-Ping Yan'
'Zong-Hui Jiang'

_publ_section_title
;
Systematic Investigation of the Hydrothermal Syntheses of Pr(III)-PDA
(PDA = Pyridine-2,6-dicarboxylate Anion) Metal-Organic Frameworks
;
_journal_name_full 'Inorganic Chemistry'
_journal_page_first 911
_journal_page_last 920
_journal_paper_doi 10.1021/ic049498m
_journal_volume 44
_journal_year 2005
_chemical_formula_sum 'C14 H19 N2 O14 Pr'
_chemical_formula_weight 580.22
_chemical_name_systematic
; 
 ? 
;
_space_group_IT_number 14
_symmetry_cell_setting monoclinic
_symmetry_space_group_name_Hall '-P 2ybc'
_symmetry_space_group_name_H-M 'P 1 21/c 1'
_atom_sites_solution_hydrogens geom
_atom_sites_solution_primary direct
_atom_sites_solution_secondary difmap
_audit_creation_method SHELXL-97
_cell_angle_alpha 90.00
_cell_angle_beta 101.972(5)
_cell_angle_gamma 90.00
_cell_formula_units_Z 4
_cell_length_a 14.127(5)
_cell_length_b 11.308(4)
_cell_length_c 13.020(5)
_cell_measurement_temperature 293(2)
_cell_volume 2034.7(13)
_computing_structure_refinement 'SHELXL-97 (Sheldrick, 1997)'
_computing_structure_solution 'SHELXS-97 (Sheldrick, 1990)'
_diffrn_ambient_temperature 293(2)
_diffrn_measured_fraction_theta_full 0.988
_diffrn_measured_fraction_theta_max 0.988
_diffrn_radiation_monochromator graphite
_diffrn_radiation_source 'fine-focus sealed tube'
_diffrn_radiation_type MoK\a
_diffrn_radiation_wavelength 0.71073
_diffrn_reflns_av_R_equivalents 0.0421
_diffrn_reflns_av_sigmaI/netI 0.0440
_diffrn_reflns_limit_h_max 15
_diffrn_reflns_limit_h_min -16
_diffrn_reflns_limit_k_max 13
_diffrn_reflns_limit_k_min -13
_diffrn_reflns_limit_l_max 15
_diffrn_reflns_limit_l_min -7
_diffrn_reflns_number 8146
_diffrn_reflns_theta_full 25.03
_diffrn_reflns_theta_max 25.03
_diffrn_reflns_theta_min 2.33
_exptl_absorpt_coefficient_mu 2.471
_exptl_absorpt_correction_T_max 0.6378
_exptl_absorpt_correction_T_min 0.5771
_exptl_absorpt_correction_type multi-scan
_exptl_absorpt_process_details SADABS
_exptl_crystal_density_diffrn 1.894
_exptl_crystal_density_method 'not measured'
_exptl_crystal_F_000 1152
_exptl_crystal_size_max 0.25
_exptl_crystal_size_mid 0.20
_exptl_crystal_size_min 0.20
_refine_diff_density_max 0.526
_refine_diff_density_min -0.796
_refine_diff_density_rms 0.101
_refine_ls_extinction_method none
_refine_ls_goodness_of_fit_ref 0.988
_refine_ls_hydrogen_treatment mixed
_refine_ls_matrix_type full
_refine_ls_number_parameters 332
_refine_ls_number_reflns 3562
_refine_ls_number_restraints 19
_refine_ls_restrained_S_all 0.988
_refine_ls_R_factor_all 0.0331
_refine_ls_R_factor_gt 0.0225
_refine_ls_shift/su_max 2.021
_refine_ls_shift/su_mean 0.008
_refine_ls_structure_factor_coef Fsqd
_refine_ls_weighting_details 'calc w=1/[\s^2^(Fo^2^)+(0.0253P)^2^+0.0000P] where P=(Fo^2^+2Fc^2^)/3'
_refine_ls_weighting_scheme calc
_refine_ls_wR_factor_gt 0.0471
_refine_ls_wR_factor_ref 0.0498
_reflns_number_gt 2937
_reflns_number_total 3562
_reflns_threshold_expression >2sigma(I)
_cod_data_source_file ic049498msi20040906_121821.cif
_cod_data_source_block 010720c
_cod_depositor_comments
;
The following automatic conversions were performed:
'_exptl_absorpt_correction_type' value 'MULTI-SCAN' changed to
'multi-scan' according to
'/home/saulius/struct/CIF-dictionaries/cif_core.dic' dictionary named
'cif_core.dic' version 2.4.1 from 2010-06-29.

Automatic conversion script
Id: cif_fix_enum 1527 2010-12-29 10:47:43Z saulius 
;
_cod_original_cell_volume 2034.6(12)
_cod_database_code 4308625

loop_
_symmetry_equiv_pos_as_xyz
'x, y, z'
'-x, y+1/2, -z+1/2'
'-x, -y, -z'
'x, -y-1/2, z-1/2'

loop_
_atom_site_label
_atom_site_type_symbol
_atom_site_fract_x
_atom_site_fract_y
_atom_site_fract_z
_atom_site_U_iso_or_equiv
_atom_site_adp_type
_atom_site_occupancy
_atom_site_symmetry_multiplicity
_atom_site_calc_flag
_atom_site_refinement_flags
_atom_site_disorder_assembly
_atom_site_disorder_group
Pr1 Pr 0.731014(11) 0.205946(14) 0.851267(12) 0.01640(6) Uani 1 1 d . . .
O1 O 0.84613(15) 0.0716(2) 0.78257(16) 0.0280(5) Uani 1 1 d . . .
O2 O 0.92001(17) -0.1046(2) 0.78459(17) 0.0372(6) Uani 1 1 d . . .
O3 O 0.72804(15) 0.21876(19) 1.04686(15) 0.0240(5) Uani 1 1 d . . .
O4 O 0.78167(15) 0.1667(2) 1.21573(15) 0.0265(5) Uani 1 1 d . . .
O5 O 0.64421(15) 0.0086(2) 0.86476(17) 0.0293(5) Uani 1 1 d . . .
O6 O 0.51321(19) -0.0984(2) 0.8739(2) 0.0432(7) Uani 1 1 d D . .
O7 O 0.65528(14) 0.40187(19) 0.87085(17) 0.0264(5) Uani 1 1 d . . .
O8 O 0.53026(16) 0.5208(2) 0.8754(2) 0.0382(6) Uani 1 1 d . . .
N1 N 0.83238(16) 0.0524(2) 0.98108(18) 0.0172(5) Uani 1 1 d . . .
N2 N 0.54815(17) 0.2100(2) 0.86761(19) 0.0214(6) Uani 1 1 d . . .
C1 C 0.7751(2) 0.1536(3) 1.1190(2) 0.0190(7) Uani 1 1 d . . .
C2 C 0.82688(19) 0.0491(3) 1.0832(2) 0.0179(6) Uani 1 1 d . . .
C3 C 0.8623(2) -0.0452(3) 1.1479(2) 0.0243(7) Uani 1 1 d . . .
H3A H 0.8596 -0.0442 1.2187 0.029 Uiso 1 1 calc R . .
C4 C 0.9016(2) -0.1407(3) 1.1055(2) 0.0294(8) Uani 1 1 d . . .
H4A H 0.9239 -0.2061 1.1468 0.035 Uiso 1 1 calc R . .
C5 C 0.9073(2) -0.1375(3) 0.9998(2) 0.0253(7) Uani 1 1 d . . .
H5A H 0.9331 -0.2010 0.9695 0.030 Uiso 1 1 calc R . .
C6 C 0.8740(2) -0.0389(3) 0.9407(2) 0.0193(7) Uani 1 1 d . . .
C7 C 0.8803(2) -0.0242(3) 0.8262(2) 0.0241(7) Uani 1 1 d . . .
C8 C 0.5582(2) 0.0007(3) 0.8677(2) 0.0279(8) Uani 1 1 d . . .
C9 C 0.4973(2) 0.1094(3) 0.8657(2) 0.0278(8) Uani 1 1 d . . .
O10 O 0.87591(16) 0.3164(2) 0.93777(17) 0.0324(6) Uani 1 1 d D . .
C10 C 0.3989(3) 0.1084(4) 0.8630(3) 0.0450(10) Uani 1 1 d . . .
H10A H 0.3652 0.0376 0.8616 0.054 Uiso 1 1 calc R . .
C11 C 0.3521(3) 0.2162(4) 0.8625(4) 0.0584(13) Uani 1 1 d . . .
H11A H 0.2857 0.2185 0.8590 0.070 Uiso 1 1 calc R . .
C12 C 0.4044(2) 0.3209(4) 0.8674(3) 0.0425(10) Uani 1 1 d . . .
H12A H 0.3744 0.3937 0.8698 0.051 Uiso 1 1 calc R . .
C13 C 0.5034(2) 0.3137(3) 0.8687(2) 0.0257(8) Uani 1 1 d . . .
C14 C 0.5674(2) 0.4211(3) 0.8718(2) 0.0242(7) Uani 1 1 d . . .
O9 O 0.63474(17) 0.1539(3) 0.67411(17) 0.0381(6) Uani 1 1 d D . .
O11 O 0.95928(17) 0.3079(2) 0.14908(17) 0.0331(6) Uani 1 1 d D . .
O12 O 0.0308(2) 0.4422(2) 0.9020(2) 0.0425(7) Uani 1 1 d D . .
O13 O 0.6231(2) 0.7273(3) 0.8847(3) 0.0665(9) Uani 1 1 d D . .
O14 O 0.7979(3) 0.5977(4) 0.9134(4) 0.0927(12) Uani 1 1 d D . .
H3 H 0.902(2) 0.312(3) 1.0086(9) 0.051(12) Uiso 1 1 d D . .
H12 H 0.7773(18) 0.597(2) 0.9795(12) 0.000(7) Uiso 1 1 d D . .
H5 H 0.926(2) 0.335(3) 0.197(2) 0.062(13) Uiso 1 1 d D . .
H1 H 0.648(3) 0.185(3) 0.6135(17) 0.066(14) Uiso 1 1 d D . .
H2 H 0.5854(19) 0.102(3) 0.654(2) 0.056(12) Uiso 1 1 d D . .
H10 H 0.6887(10) 0.718(4) 0.910(4) 0.11(2) Uiso 1 1 d D . .
H11 H 0.789(10) 0.518(3) 0.896(6) 0.45(9) Uiso 1 1 d D . .
H7 H 0.051(3) 0.421(3) 0.842(2) 0.085(17) Uiso 1 1 d D . .
H6 H 0.994(3) 0.244(3) 0.181(3) 0.080(16) Uiso 1 1 d D . .
H9 H 0.600(3) 0.6508(18) 0.885(4) 0.11(2) Uiso 1 1 d D . .
H8 H 0.016(3) 0.5216(13) 0.893(3) 0.078(16) Uiso 1 1 d D . .
H4 H 0.919(2) 0.364(3) 0.912(2) 0.066(13) Uiso 1 1 d D . .
H61 H 0.552(3) -0.165(3) 0.872(4) 0.087(17) Uiso 1 1 d D . .

loop_
_atom_site_aniso_label
_atom_site_aniso_U_11
_atom_site_aniso_U_22
_atom_site_aniso_U_33
_atom_site_aniso_U_23
_atom_site_aniso_U_13
_atom_site_aniso_U_12
Pr1 0.01954(10) 0.01424(10) 0.01598(9) 0.00101(7) 0.00497(6) 0.00019(7)
O1 0.0379(13) 0.0274(14) 0.0219(11) 0.0064(10) 0.0135(10) 0.0105(10)
O2 0.0575(15) 0.0312(15) 0.0299(13) -0.0004(11) 0.0249(12) 0.0165(12)
O3 0.0312(12) 0.0242(13) 0.0174(11) 0.0016(9) 0.0072(9) 0.0089(10)
O4 0.0371(13) 0.0283(14) 0.0148(11) -0.0026(9) 0.0070(10) 0.0075(10)
O5 0.0322(13) 0.0190(13) 0.0366(13) 0.0020(10) 0.0066(11) -0.0037(10)
O6 0.0470(16) 0.0211(16) 0.0615(17) 0.0065(13) 0.0113(14) -0.0135(12)
O7 0.0214(11) 0.0165(13) 0.0416(14) 0.0023(10) 0.0078(10) 0.0005(9)
O8 0.0310(13) 0.0220(15) 0.0622(17) 0.0006(12) 0.0112(12) 0.0091(11)
N1 0.0191(12) 0.0158(14) 0.0173(13) -0.0009(10) 0.0055(10) 0.0001(11)
N2 0.0243(13) 0.0185(15) 0.0218(13) 0.0008(11) 0.0054(11) -0.0018(12)
C1 0.0203(15) 0.0178(17) 0.0202(16) -0.0027(13) 0.0069(13) -0.0040(13)
C2 0.0188(15) 0.0178(17) 0.0169(15) -0.0014(12) 0.0033(12) -0.0021(13)
C3 0.0326(18) 0.0235(19) 0.0172(15) -0.0008(13) 0.0060(14) -0.0003(14)
C4 0.0373(19) 0.021(2) 0.0296(18) 0.0052(15) 0.0054(15) 0.0079(15)
C5 0.0315(17) 0.0193(19) 0.0270(17) -0.0006(14) 0.0104(14) 0.0073(14)
C6 0.0207(15) 0.0188(18) 0.0198(16) -0.0016(13) 0.0072(13) 0.0032(13)
C7 0.0272(17) 0.026(2) 0.0221(17) -0.0004(14) 0.0114(14) 0.0019(15)
C8 0.037(2) 0.022(2) 0.0243(17) 0.0007(14) 0.0047(15) -0.0107(16)
C9 0.0293(18) 0.028(2) 0.0270(17) 0.0000(15) 0.0082(14) -0.0065(15)
O10 0.0316(13) 0.0405(17) 0.0229(13) 0.0063(11) 0.0004(10) -0.0149(11)
C10 0.037(2) 0.036(2) 0.067(3) -0.004(2) 0.024(2) -0.0149(19)
C11 0.026(2) 0.054(3) 0.101(4) -0.009(3) 0.027(2) -0.008(2)
C12 0.0280(19) 0.038(3) 0.064(3) -0.0053(19) 0.0165(18) 0.0022(16)
C13 0.0236(17) 0.028(2) 0.0263(17) 0.0011(14) 0.0063(14) 0.0018(14)
C14 0.0272(17) 0.022(2) 0.0231(17) 0.0030(13) 0.0038(14) 0.0029(14)
O9 0.0411(15) 0.0509(18) 0.0213(12) 0.0010(12) 0.0044(11) -0.0257(13)
O11 0.0366(14) 0.0394(17) 0.0242(12) 0.0007(11) 0.0085(11) 0.0033(12)
O12 0.0600(17) 0.0353(18) 0.0391(15) -0.0051(12) 0.0258(14) -0.0122(14)
O13 0.063(2) 0.031(2) 0.105(3) 0.0047(17) 0.015(2) -0.0023(15)
O14 0.080(2) 0.052(3) 0.140(4) 0.000(2) 0.010(3) -0.0069(19)

loop_
_atom_type_symbol
_atom_type_description
_atom_type_scat_dispersion_real
_atom_type_scat_dispersion_imag
_atom_type_scat_source
C C 0.0033 0.0016 'International Tables Vol C Tables 4.2.6.8 and 6.1.1.4'
H H 0.0000 0.0000 'International Tables Vol C Tables 4.2.6.8 and 6.1.1.4'
N N 0.0061 0.0033 'International Tables Vol C Tables 4.2.6.8 and 6.1.1.4'
O O 0.0106 0.0060 'International Tables Vol C Tables 4.2.6.8 and 6.1.1.4'
Pr Pr -0.2180 2.8214 'International Tables Vol C Tables 4.2.6.8 and 6.1.1.4'

loop_
_geom_angle_atom_site_label_1
_geom_angle_atom_site_label_2
_geom_angle_atom_site_label_3
_geom_angle
_geom_angle_site_symmetry_1
_geom_angle_site_symmetry_3
_geom_angle_publ_flag
O10 Pr1 O9 141.75(8) . . ?
O10 Pr1 O4 72.39(7) . 4_565 ?
O9 Pr1 O4 70.33(8) . 4_565 ?
O10 Pr1 O7 80.58(8) . . ?
O9 Pr1 O7 98.11(8) . . ?
O4 Pr1 O7 75.63(7) 4_565 . ?
O10 Pr1 O1 86.08(8) . . ?
O9 Pr1 O1 78.33(8) . . ?
O4 Pr1 O1 78.24(7) 4_565 . ?
O7 Pr1 O1 153.22(7) . . ?
O10 Pr1 O3 72.53(7) . . ?
O9 Pr1 O3 144.63(7) . . ?
O4 Pr1 O3 137.50(7) 4_565 . ?
O7 Pr1 O3 75.66(7) . . ?
O1 Pr1 O3 122.14(7) . . ?
O10 Pr1 O5 140.57(7) . . ?
O9 Pr1 O5 71.44(8) . . ?
O4 Pr1 O5 139.52(7) 4_565 . ?
O7 Pr1 O5 122.89(7) . . ?
O1 Pr1 O5 81.55(7) . . ?
O3 Pr1 O5 82.80(7) . . ?
O10 Pr1 N1 75.57(8) . . ?
O9 Pr1 N1 123.94(9) . . ?
O4 Pr1 N1 129.63(7) 4_565 . ?
O7 Pr1 N1 135.07(7) . . ?
O1 Pr1 N1 61.63(7) . . ?
O3 Pr1 N1 61.13(7) . . ?
O5 Pr1 N1 65.59(7) . . ?
O10 Pr1 N2 133.63(8) . . ?
O9 Pr1 N2 73.92(8) . . ?
O4 Pr1 N2 118.47(7) 4_565 . ?
O7 Pr1 N2 61.86(7) . . ?
O1 Pr1 N2 138.95(8) . . ?
O3 Pr1 N2 72.55(7) . . ?
O5 Pr1 N2 61.31(8) . . ?
N1 Pr1 N2 111.81(7) . . ?
C7 O1 Pr1 124.63(18) . . ?
C1 O3 Pr1 126.15(18) . . ?
C1 O4 Pr1 143.8(2) . 4_566 ?
C8 O5 Pr1 123.7(2) . . ?
C8 O6 H61 113(3) . . ?
C14 O7 Pr1 126.6(2) . . ?
C6 N1 C2 118.9(3) . . ?
C6 N1 Pr1 118.56(18) . . ?
C2 N1 Pr1 121.11(18) . . ?
C13 N2 C9 119.5(3) . . ?
C13 N2 Pr1 119.37(19) . . ?
C9 N2 Pr1 120.9(2) . . ?
O4 C1 O3 126.5(3) . . ?
O4 C1 C2 117.6(3) . . ?
O3 C1 C2 116.0(2) . . ?
N1 C2 C3 122.2(3) . . ?
N1 C2 C1 114.4(3) . . ?
C3 C2 C1 123.4(3) . . ?
C4 C3 C2 118.9(3) . . ?
C4 C3 H3A 120.5 . . ?
C2 C3 H3A 120.5 . . ?
C3 C4 C5 119.0(3) . . ?
C3 C4 H4A 120.5 . . ?
C5 C4 H4A 120.5 . . ?
C6 C5 C4 119.2(3) . . ?
C6 C5 H5A 120.4 . . ?
C4 C5 H5A 120.4 . . ?
N1 C6 C5 121.8(3) . . ?
N1 C6 C7 114.7(3) . . ?
C5 C6 C7 123.5(3) . . ?
O2 C7 O1 126.1(3) . . ?
O2 C7 C6 117.9(3) . . ?
O1 C7 C6 115.9(3) . . ?
O5 C8 O6 124.4(3) . . ?
O5 C8 C9 120.6(3) . . ?
O6 C8 C9 115.0(3) . . ?
N2 C9 C10 122.6(3) . . ?
N2 C9 C8 113.1(3) . . ?
C10 C9 C8 124.3(3) . . ?
Pr1 O10 H3 123.6(19) . . ?
Pr1 O10 H4 133(2) . . ?
H3 O10 H4 103.6(14) . . ?
C9 C10 C11 117.9(3) . . ?
C9 C10 H10A 121.0 . . ?
C11 C10 H10A 121.0 . . ?
C12 C11 C10 120.0(4) . . ?
C12 C11 H11A 120.0 . . ?
C10 C11 H11A 120.0 . . ?
C11 C12 C13 118.2(4) . . ?
C11 C12 H12A 120.9 . . ?
C13 C12 H12A 120.9 . . ?
N2 C13 C12 121.7(3) . . ?
N2 C13 C14 115.2(3) . . ?
C12 C13 C14 123.1(3) . . ?
O8 C14 O7 125.3(3) . . ?
O8 C14 C13 118.3(3) . . ?
O7 C14 C13 116.4(3) . . ?
Pr1 O9 H1 122(2) . . ?
Pr1 O9 H2 131(2) . . ?
H1 O9 H2 106.3(15) . . ?
H5 O11 H6 104.7(15) . . ?
H7 O12 H8 104.1(15) . . ?
H10 O13 H9 103.3(15) . . ?
H12 O14 H11 98.8(14) . . ?

loop_
_geom_bond_atom_site_label_1
_geom_bond_atom_site_label_2
_geom_bond_distance
_geom_bond_site_symmetry_2
_geom_bond_publ_flag
Pr1 O10 2.462(2) . ?
Pr1 O9 2.493(2) . ?
Pr1 O4 2.495(2) 4_565 ?
Pr1 O7 2.496(2) . ?
Pr1 O1 2.521(2) . ?
Pr1 O3 2.560(2) . ?
Pr1 O5 2.570(2) . ?
Pr1 N1 2.630(2) . ?
Pr1 N2 2.636(3) . ?
O1 C7 1.271(4) . ?
O2 C7 1.250(4) . ?
O3 C1 1.268(4) . ?
O4 C1 1.252(4) . ?
O4 Pr1 2.495(2) 4_566 ?
O5 C8 1.226(4) . ?
O6 C8 1.299(4) . ?
O6 H61 0.931(10) . ?
O7 C14 1.263(4) . ?
O8 C14 1.248(4) . ?
N1 C6 1.347(4) . ?
N1 C2 1.349(3) . ?
N2 C13 1.334(4) . ?
N2 C9 1.342(4) . ?
C1 C2 1.513(4) . ?
C2 C3 1.387(4) . ?
C3 C4 1.380(4) . ?
C3 H3A 0.9300 . ?
C4 C5 1.396(4) . ?
C4 H4A 0.9300 . ?
C5 C6 1.381(4) . ?
C5 H5A 0.9300 . ?
C6 C7 1.521(4) . ?
C8 C9 1.498(5) . ?
C9 C10 1.383(4) . ?
O10 H3 0.921(10) . ?
O10 H4 0.923(10) . ?
C10 C11 1.386(6) . ?
C10 H10A 0.9300 . ?
C11 C12 1.390(6) . ?
C11 H11A 0.9300 . ?
C12 C13 1.397(5) . ?
C12 H12A 0.9300 . ?
C13 C14 1.509(4) . ?
O9 H1 0.918(10) . ?
O9 H2 0.909(10) . ?
O11 H5 0.918(10) . ?
O11 H6 0.920(10) . ?
O12 H7 0.916(10) . ?
O12 H8 0.923(10) . ?
O13 H10 0.922(10) . ?
O13 H9 0.927(10) . ?
O14 H12 0.964(10) . ?
O14 H11 0.936(11) . ?

loop_
_geom_torsion_atom_site_label_1
_geom_torsion_atom_site_label_2
_geom_torsion_atom_site_label_3
_geom_torsion_atom_site_label_4
_geom_torsion
_geom_torsion_site_symmetry_1
_geom_torsion_site_symmetry_2
_geom_torsion_site_symmetry_3
_geom_torsion_site_symmetry_4
_geom_torsion_publ_flag
O10 Pr1 O1 C7 94.5(2) . . . . ?
O9 Pr1 O1 C7 -120.6(3) . . . . ?
O4 Pr1 O1 C7 167.3(3) 4_565 . . . ?
O7 Pr1 O1 C7 154.5(2) . . . . ?
O3 Pr1 O1 C7 28.0(3) . . . . ?
O5 Pr1 O1 C7 -48.0(2) . . . . ?
N1 Pr1 O1 C7 18.8(2) . . . . ?
N2 Pr1 O1 C7 -72.5(3) . . . . ?
O10 Pr1 O3 C1 -80.7(2) . . . . ?
O9 Pr1 O3 C1 111.1(2) . . . . ?
O4 Pr1 O3 C1 -116.3(2) 4_565 . . . ?
O7 Pr1 O3 C1 -165.1(2) . . . . ?
O1 Pr1 O3 C1 -7.1(3) . . . . ?
O5 Pr1 O3 C1 68.2(2) . . . . ?
N1 Pr1 O3 C1 2.2(2) . . . . ?
N2 Pr1 O3 C1 130.3(2) . . . . ?
O10 Pr1 O5 C8 128.5(2) . . . . ?
O9 Pr1 O5 C8 -77.9(3) . . . . ?
O4 Pr1 O5 C8 -97.8(3) 4_565 . . . ?
O7 Pr1 O5 C8 9.8(3) . . . . ?
O1 Pr1 O5 C8 -158.4(3) . . . . ?
O3 Pr1 O5 C8 77.5(2) . . . . ?
N1 Pr1 O5 C8 139.0(3) . . . . ?
N2 Pr1 O5 C8 3.5(2) . . . . ?
O10 Pr1 O7 C14 -157.6(3) . . . . ?
O9 Pr1 O7 C14 61.1(3) . . . . ?
O4 Pr1 O7 C14 128.3(3) 4_565 . . . ?
O1 Pr1 O7 C14 141.3(2) . . . . ?
O3 Pr1 O7 C14 -83.3(2) . . . . ?
O5 Pr1 O7 C14 -12.0(3) . . . . ?
N1 Pr1 O7 C14 -99.2(2) . . . . ?
N2 Pr1 O7 C14 -5.7(2) . . . . ?
O10 Pr1 N1 C6 -110.5(2) . . . . ?
O9 Pr1 N1 C6 33.0(2) . . . . ?
O4 Pr1 N1 C6 -58.7(2) 4_565 . . . ?
O7 Pr1 N1 C6 -170.67(18) . . . . ?
O1 Pr1 N1 C6 -17.13(19) . . . . ?
O3 Pr1 N1 C6 171.7(2) . . . . ?
O5 Pr1 N1 C6 76.4(2) . . . . ?
N2 Pr1 N1 C6 117.9(2) . . . . ?
O10 Pr1 N1 C2 83.4(2) . . . . ?
O9 Pr1 N1 C2 -133.1(2) . . . . ?
O4 Pr1 N1 C2 135.1(2) 4_565 . . . ?
O7 Pr1 N1 C2 23.2(3) . . . . ?
O1 Pr1 N1 C2 176.7(2) . . . . ?
O3 Pr1 N1 C2 5.60(19) . . . . ?
O5 Pr1 N1 C2 -89.7(2) . . . . ?
N2 Pr1 N1 C2 -48.3(2) . . . . ?
O10 Pr1 N2 C13 45.9(3) . . . . ?
O9 Pr1 N2 C13 -102.7(2) . . . . ?
O4 Pr1 N2 C13 -46.4(2) 4_565 . . . ?
O7 Pr1 N2 C13 6.0(2) . . . . ?
O1 Pr1 N2 C13 -152.1(2) . . . . ?
O3 Pr1 N2 C13 88.7(2) . . . . ?
O5 Pr1 N2 C13 180.0(2) . . . . ?
N1 Pr1 N2 C13 136.6(2) . . . . ?
O10 Pr1 N2 C9 -139.9(2) . . . . ?
O9 Pr1 N2 C9 71.4(2) . . . . ?
O4 Pr1 N2 C9 127.8(2) 4_565 . . . ?
O7 Pr1 N2 C9 -179.9(2) . . . . ?
O1 Pr1 N2 C9 22.1(3) . . . . ?
O3 Pr1 N2 C9 -97.1(2) . . . . ?
O5 Pr1 N2 C9 -5.8(2) . . . . ?
N1 Pr1 N2 C9 -49.3(2) . . . . ?
Pr1 O4 C1 O3 -0.6(5) 4_566 . . . ?
Pr1 O4 C1 C2 -179.8(2) 4_566 . . . ?
Pr1 O3 C1 O4 172.3(2) . . . . ?
Pr1 O3 C1 C2 -8.5(4) . . . . ?
C6 N1 C2 C3 -0.2(4) . . . . ?
Pr1 N1 C2 C3 165.9(2) . . . . ?
C6 N1 C2 C1 -177.5(2) . . . . ?
Pr1 N1 C2 C1 -11.4(3) . . . . ?
O4 C1 C2 N1 -168.1(3) . . . . ?
O3 C1 C2 N1 12.7(4) . . . . ?
O4 C1 C2 C3 14.7(4) . . . . ?
O3 C1 C2 C3 -164.6(3) . . . . ?
N1 C2 C3 C4 -2.2(5) . . . . ?
C1 C2 C3 C4 174.9(3) . . . . ?
C2 C3 C4 C5 2.1(5) . . . . ?
C3 C4 C5 C6 0.4(5) . . . . ?
C2 N1 C6 C5 2.8(4) . . . . ?
Pr1 N1 C6 C5 -163.7(2) . . . . ?
C2 N1 C6 C7 -177.6(2) . . . . ?
Pr1 N1 C6 C7 16.0(3) . . . . ?
C4 C5 C6 N1 -2.9(5) . . . . ?
C4 C5 C6 C7 177.5(3) . . . . ?
Pr1 O1 C7 O2 163.7(2) . . . . ?
Pr1 O1 C7 C6 -18.1(4) . . . . ?
N1 C6 C7 O2 178.5(3) . . . . ?
C5 C6 C7 O2 -1.9(5) . . . . ?
N1 C6 C7 O1 0.1(4) . . . . ?
C5 C6 C7 O1 179.8(3) . . . . ?
Pr1 O5 C8 O6 179.5(2) . . . . ?
Pr1 O5 C8 C9 -1.2(4) . . . . ?
C13 N2 C9 C10 1.1(5) . . . . ?
Pr1 N2 C9 C10 -173.1(3) . . . . ?
C13 N2 C9 C8 -178.4(3) . . . . ?
Pr1 N2 C9 C8 7.5(3) . . . . ?
O5 C8 C9 N2 -4.2(4) . . . . ?
O6 C8 C9 N2 175.1(3) . . . . ?
O5 C8 C9 C10 176.3(3) . . . . ?
O6 C8 C9 C10 -4.3(5) . . . . ?
N2 C9 C10 C11 -0.1(6) . . . . ?
C8 C9 C10 C11 179.3(4) . . . . ?
C9 C10 C11 C12 -1.7(7) . . . . ?
C10 C11 C12 C13 2.4(7) . . . . ?
C9 N2 C13 C12 -0.3(5) . . . . ?
Pr1 N2 C13 C12 174.0(3) . . . . ?
C9 N2 C13 C14 179.5(3) . . . . ?
Pr1 N2 C13 C14 -6.2(3) . . . . ?
C11 C12 C13 N2 -1.4(6) . . . . ?
C11 C12 C13 C14 178.8(4) . . . . ?
Pr1 O7 C14 O8 -175.5(2) . . . . ?
Pr1 O7 C14 C13 4.8(4) . . . . ?
N2 C13 C14 O8 -178.3(3) . . . . ?
C12 C13 C14 O8 1.5(5) . . . . ?
N2 C13 C14 O7 1.4(4) . . . . ?
C12 C13 C14 O7 -178.8(3) . . . . ?
